data_4320641
loop_
_publ_author_name
'Shu-Hui Liu'
'Jhy-Der Chen'
'Lin-Shu Liou'
'Ju-Chun Wang'

_publ_section_title
;
 Synthesis and Crystal Structures of (C5H7N3Br)3CuBr4 and (C5H8N3)CuBr2:
 An Isolated Tetrahedral CuBr43- Anion
;
_journal_name_full 'Inorganic Chemistry'
_journal_page_first 6499
_journal_page_last 6501
_journal_paper_doi 10.1021/ic010529c
_journal_volume 40
_journal_year 2001
_chemical_formula_sum 'C5 H8 Br2 Cu N3'
_chemical_formula_weight 333.50
_chemical_name_systematic
;
  ?
;
_space_group_IT_number 12
_symmetry_cell_setting monoclinic
_symmetry_space_group_name_Hall '-C 2y'
_symmetry_space_group_name_H-M 'C 1 2/m 1'
_atom_sites_solution_hydrogens geom
_atom_sites_solution_primary direct
_atom_sites_solution_secondary difmap
_audit_creation_method SHELXL
_cell_angle_alpha 90.00
_cell_angle_beta 90.947(2)
_cell_angle_gamma 90.00
_cell_formula_units_Z 4
_cell_length_a 17.122(2)
_cell_length_b 6.4919(7)
_cell_length_c 8.7196(9)
_cell_measurement_temperature 298(2)
_cell_volume 969.09(18)
_computing_cell_refinement 'Bruker SMART'
_computing_data_collection 'Bruker SMART'
_computing_data_reduction 'Bruker SHELXTL'
_computing_molecular_graphics 'Bruker SHELXTL'
_computing_publication_material 'Bruker SHELXTL'
_computing_structure_refinement 'SHELXL-93 (Sheldrick, 1993)'
_computing_structure_solution 'SHELXS-86 (Sheldrick, 1990)'
_diffrn_ambient_temperature 298(2)
_diffrn_measurement_method 'phi and omega scans'
_diffrn_radiation_monochromator graphite
_diffrn_radiation_source 'fine-focus sealed tube'
_diffrn_radiation_type MoK\a
_diffrn_radiation_wavelength 0.71073
_diffrn_reflns_av_R_equivalents 0.0759
_diffrn_reflns_av_sigmaI/netI 0.0523
_diffrn_reflns_limit_h_max 17
_diffrn_reflns_limit_h_min -20
_diffrn_reflns_limit_k_max 7
_diffrn_reflns_limit_k_min -7
_diffrn_reflns_limit_l_max 10
_diffrn_reflns_limit_l_min -7
_diffrn_reflns_number 2379
_diffrn_reflns_theta_max 25.06
_diffrn_reflns_theta_min 2.34
_exptl_absorpt_coefficient_mu 10.443
_exptl_absorpt_correction_T_max 0.9586
_exptl_absorpt_correction_T_min 0.1412
_exptl_absorpt_correction_type empirical
_exptl_crystal_colour 'light brown'
_exptl_crystal_density_diffrn 2.286
_exptl_crystal_description Plate
_exptl_crystal_F_000 632
_exptl_crystal_size_max 0.2
_exptl_crystal_size_mid 0.4
_exptl_crystal_size_min 0.6
_refine_diff_density_max 0.993
_refine_diff_density_min -0.679
_refine_diff_density_rms 0.140
_refine_ls_extinction_coef 0.0113(13)
_refine_ls_extinction_expression Fc^*^=kFc[1+0.001xFc^2^\l^3^/sin(2\q)]^-1/4^
_refine_ls_extinction_method SHELXL
_refine_ls_goodness_of_fit_all 1.116
_refine_ls_goodness_of_fit_obs 1.138
_refine_ls_matrix_type full
_refine_ls_number_parameters 67
_refine_ls_number_reflns 934
_refine_ls_number_restraints 0
_refine_ls_restrained_S_all 1.116
_refine_ls_restrained_S_obs 1.138
_refine_ls_R_factor_all 0.0459
_refine_ls_R_factor_obs 0.0436
_refine_ls_shift/esd_max 0.001
_refine_ls_shift/esd_mean 0.000
_refine_ls_structure_factor_coef Fsqd
_refine_ls_weighting_details 'w=1/[\s^2^(Fo^2^)+(0.0682P)^2^+2.6636P] where P=(Fo^2^+2Fc^2^)/3'
_refine_ls_weighting_scheme calc
_refine_ls_wR_factor_all 0.1223
_refine_ls_wR_factor_obs 0.1196
_reflns_number_observed 863
_reflns_number_total 934
_reflns_observed_criterion >2sigma(I)
_cod_data_source_file ic010529c_2.cif
_cod_data_source_block complex2
_cod_depositor_comments
;
The following automatic conversions were performed:

'_symmetry_cell_setting' value 'Monoclinic' changed to 'monoclinic'
according to the built-in table from CIF Core dictionary named
'cif_core.dic' version 2.4.1 from 2010-06-29.

Automatic conversion script
Id: cif_fix_values 1646 2011-03-28 12:23:43Z adriana 

The following automatic conversions were performed:

'_refine_ls_weighting_scheme' value 'calc
w=1/[\s^2^(Fo^2^)+(0.0682P)^2^+2.6636P] where P=(Fo^2^+2Fc^2^)/3' was
changed to 'calc'. New tag '_refine_ls_weighting_details' was
created. The value of the new tag was set to
'w=1/[\s^2^(Fo^2^)+(0.0682P)^2^+2.6636P] where P=(Fo^2^+2Fc^2^)/3'.

Automatic conversion script
Id: cif_fix_values 3143 2015-03-26 13:38:13Z robertas 
;
_cod_original_cell_volume 969.1(2)
_cod_database_code 4320641

loop_
_symmetry_equiv_pos_as_xyz
'x, y, z'
'-x, y, -z'
'x+1/2, y+1/2, z'
'-x+1/2, y+1/2, -z'
'-x, -y, -z'
'x, -y, z'
'-x+1/2, -y+1/2, -z'
'x+1/2, -y+1/2, z'

loop_
_atom_site_aniso_label
_atom_site_aniso_U_11
_atom_site_aniso_U_22
_atom_site_aniso_U_33
_atom_site_aniso_U_23
_atom_site_aniso_U_13
_atom_site_aniso_U_12
Br1 0.0492(5) 0.0522(5) 0.0378(5) 0.000 -0.0106(3) 0.000
Br2 0.0403(5) 0.0527(5) 0.0444(5) 0.000 0.0027(3) 0.000
Cu 0.0603(7) 0.0597(7) 0.0578(7) 0.000 -0.0056(5) 0.000
N1 0.052(4) 0.094(6) 0.065(5) 0.000 0.015(4) 0.000
N2 0.041(3) 0.055(4) 0.050(4) 0.000 -0.008(3) 0.000
N3 0.070(5) 0.096(6) 0.056(4) 0.000 0.006(4) 0.000
C1 0.040(4) 0.049(4) 0.066(5) 0.000 -0.001(3) 0.000
C2 0.045(4) 0.047(4) 0.076(6) 0.000 -0.019(4) 0.000
C3 0.061(5) 0.043(4) 0.084(6) 0.000 -0.043(5) 0.000
C4 0.075(6) 0.046(4) 0.048(4) 0.000 -0.019(4) 0.000
C5 0.055(4) 0.036(3) 0.046(4) 0.000 -0.002(3) 0.000

loop_
_atom_site_label
_atom_site_type_symbol
_atom_site_fract_x
_atom_site_fract_y
_atom_site_fract_z
_atom_site_U_iso_or_equiv
_atom_site_thermal_displace_type
_atom_site_occupancy
_atom_site_calc_flag
_atom_site_refinement_flags
_atom_site_disorder_group
Br1 Br 0.44148(4) 0.0000 0.31045(8) 0.0465(4) Uani 1 d S .
Br2 Br 0.59333(4) -0.5000 0.38701(8) 0.0458(4) Uani 1 d S .
Cu Cu 0.5000 -0.2463(2) 0.5000 0.0593(4) Uani 1 d S .
N1 N 0.2206(5) 0.5000 0.4670(10) 0.070(2) Uani 1 d S .
H1A H 0.2605(5) 0.5000 0.5283(10) 0.084 Uiso 1 calc SR .
H1B H 0.1742(5) 0.5000 0.5033(10) 0.084 Uiso 1 calc SR .
N2 N 0.3048(4) 0.5000 0.2628(8) 0.0488(15) Uani 1 d S .
H2A H 0.3424(4) 0.5000 0.3294(8) 0.059 Uiso 1 calc SR .
N3 N 0.4090(5) 0.5000 0.0776(10) 0.074(2) Uani 1 d S .
H3A H 0.4431(5) 0.5000 0.1511(10) 0.089 Uiso 1 calc SR .
H3B H 0.4239(5) 0.5000 -0.0161(10) 0.089 Uiso 1 calc SR .
C1 C 0.2307(4) 0.5000 0.3161(10) 0.052(2) Uani 1 d S .
C2 C 0.1704(5) 0.5000 0.2074(11) 0.056(2) Uani 1 d S .
H2B H 0.1187(5) 0.5000 0.2385(11) 0.067 Uiso 1 calc SR .
C3 C 0.1871(5) 0.5000 0.0557(12) 0.063(2) Uani 1 d S .
H3C H 0.1466(5) 0.5000 -0.0166(12) 0.076 Uiso 1 calc SR .
C4 C 0.2638(6) 0.5000 0.0073(10) 0.057(2) Uani 1 d S .
H4A H 0.2745(6) 0.5000 -0.0969(10) 0.068 Uiso 1 calc SR .
C5 C 0.3239(4) 0.5000 0.1126(9) 0.046(2) Uani 1 d S .

loop_
_atom_type_symbol
_atom_type_description
_atom_type_scat_dispersion_real
_atom_type_scat_dispersion_imag
_atom_type_scat_source
C C 0.0033 0.0016 'International Tables Vol C Tables 4.2.6.8 and 6.1.1.4'
H H 0.0000 0.0000 'International Tables Vol C Tables 4.2.6.8 and 6.1.1.4'
N N 0.0061 0.0033 'International Tables Vol C Tables 4.2.6.8 and 6.1.1.4'
Cu Cu 0.3201 1.2651 'International Tables Vol C Tables 4.2.6.8 and 6.1.1.4'
Br Br -0.2901 2.4595 'International Tables Vol C Tables 4.2.6.8 and 6.1.1.4'

loop_
_geom_angle_atom_site_label_1
_geom_angle_atom_site_label_2
_geom_angle_atom_site_label_3
_geom_angle
_geom_angle_site_symmetry_1
_geom_angle_site_symmetry_3
_geom_angle_publ_flag
Cu Br1 Cu 79.62(4) 5_656 . ?
Cu Br2 Cu 82.11(4) 5_646 . ?
Br1 Cu Br1 100.38(4) 5_656 . ?
Br1 Cu Br2 114.32(2) 5_656 5_646 ?
Br1 Cu Br2 115.42(2) . 5_646 ?
Br1 Cu Br2 115.42(2) 5_656 . ?
Br1 Cu Br2 114.32(2) . . ?
Br2 Cu Br2 97.89(4) 5_646 . ?
C1 N1 H1A 120.0(5) . . ?
C1 N1 H1B 120.0(5) . . ?
H1A N1 H1B 120.0 . . ?
C5 N2 C1 124.8(7) . . ?
C5 N2 H2A 117.6(4) . . ?
C1 N2 H2A 117.6(5) . . ?
C5 N3 H3A 120.0(4) . . ?
C5 N3 H3B 120.0(4) . . ?
H3A N3 H3B 120.0 . . ?
N1 C1 N2 118.4(8) . . ?
N1 C1 C2 124.6(8) . . ?
N2 C1 C2 117.1(8) . . ?
C3 C2 C1 119.8(8) . . ?
C3 C2 H2B 120.1(5) . . ?
C1 C2 H2B 120.1(5) . . ?
C2 C3 C4 120.9(8) . . ?
C2 C3 H3C 119.6(5) . . ?
C4 C3 H3C 119.6(5) . . ?
C5 C4 C3 120.1(8) . . ?
C5 C4 H4A 120.0(5) . . ?
C3 C4 H4A 120.0(5) . . ?
N2 C5 C4 117.3(7) . . ?
N2 C5 N3 116.7(7) . . ?
C4 C5 N3 126.0(8) . . ?

loop_
_geom_bond_atom_site_label_1
_geom_bond_atom_site_label_2
_geom_bond_distance
_geom_bond_site_symmetry_2
_geom_bond_publ_flag
Br1 Cu 2.4975(8) 5_656 ?
Br1 Cu 2.4975(8) . ?
Br2 Cu 2.5078(8) 5_646 ?
Br2 Cu 2.5078(8) . ?
Cu Br1 2.4975(8) 5_656 ?
Cu Br2 2.5078(8) 5_646 ?
N1 C1 1.330(12) . ?
N1 H1A 0.86 . ?
N1 H1B 0.86 . ?
N2 C5 1.355(11) . ?
N2 C1 1.358(10) . ?
N2 H2A 0.86 . ?
N3 C5 1.495(10) . ?
N3 H3A 0.86 . ?
N3 H3B 0.86 . ?
C1 C2 1.390(11) . ?
C2 C3 1.358(14) . ?
C2 H2B 0.93 . ?
C3 C4 1.386(14) . ?
C3 H3C 0.93 . ?
C4 C5 1.367(12) . ?
C4 H4A 0.93 . ?
